data_7100853
loop_
_publ_author_name
'George Shimizu'
'Leslie J. May'

_publ_section_title
;
Mutual structure-directing effects of a
non-interpenetrated square grid coordination polymer and its
complementary complex anion net
;
_journal_name_full 'Chemical Communications'
_journal_paper_doi 10.1039/b417095d
_journal_year 2005
_chemical_formula_sum 'C44 H42 Cu2 N8 O16 S4'
_chemical_formula_weight 1194.18
_chemical_name_common
;
(aquo-(1,2-bis 4-pyridylethane)copper(ii))
(bis(aquo)tetrakis(4-sulfonatopyridine)copper(ii)
;
_space_group_IT_number 5
_symmetry_cell_setting monoclinic
_symmetry_space_group_name_Hall 'C 2y'
_symmetry_space_group_name_H-M 'C 1 2 1'
_cell_angle_alpha 90.00
_cell_angle_beta 107.4650(10)
_cell_angle_gamma 90.00
_cell_formula_units_Z 2
_cell_length_a 13.0227(3)
_cell_length_b 15.7828(5)
_cell_length_c 13.2204(5)
_cell_measurement_temperature 173(2)
_cell_volume 2591.99(14)
_diffrn_ambient_temperature 173(2)
_exptl_crystal_density_diffrn 1.530
_cod_depositor_comments
;
The following automatic conversions were performed:
'_symmetry_cell_setting' value 'Monoclinic' changed to 'monoclinic'
according to '/home/saulius/struct/CIF-dictionaries/cif_core.dic'
dictionary named 'cif_core.dic' version 2.4.1 from 2010-06-29.

Automatic conversion script
Id: cif_fix_enum 1527 2010-12-29 10:47:43Z saulius 
;
_cod_original_sg_symbol_H-M 'C 2'
_cod_database_code 7100853

loop_
_symmetry_equiv_pos_as_xyz
'x, y, z'
'-x, y, -z'
'x+1/2, y+1/2, z'
'-x+1/2, y+1/2, -z'

loop_
_atom_site_label
_atom_site_type_symbol
_atom_site_fract_x
_atom_site_fract_y
_atom_site_fract_z
_atom_site_U_iso_or_equiv
_atom_site_adp_type
_atom_site_occupancy
_atom_site_symmetry_multiplicity
_atom_site_calc_flag
_atom_site_refinement_flags
_atom_site_disorder_assembly
_atom_site_disorder_group
C1 C 0.6387(4) 0.5378(3) 0.5325(4) 0.0327(11) Uani 1 1 d . . .
H1 H 0.6152 0.5378 0.4572 0.039 Uiso 1 1 calc R . .
C2 C 0.7122(4) 0.4768(3) 0.5847(4) 0.0342(12) Uani 1 1 d . . .
H2 H 0.7400 0.4368 0.5460 0.041 Uiso 1 1 calc R . .
C3 C 0.7441(4) 0.4754(3) 0.6945(4) 0.0236(10) Uani 1 1 d . . .
C4 C 0.6996(4) 0.5330(3) 0.7484(4) 0.0276(10) Uani 1 1 d . . .
H4 H 0.7167 0.5310 0.8234 0.033 Uiso 1 1 calc R . .
C5 C 0.6301(4) 0.5933(3) 0.6904(4) 0.0280(11) Uani 1 1 d . . .
H5 H 0.6024 0.6346 0.7277 0.034 Uiso 1 1 calc R . .
C6 C 0.5725(4) 0.8446(3) 0.6285(4) 0.0268(10) Uani 1 1 d . . .
H6 H 0.4993 0.8475 0.6275 0.032 Uiso 1 1 calc R . .
C7 C 0.6424(4) 0.9083(3) 0.6798(4) 0.0246(10) Uani 1 1 d . . .
H7 H 0.6175 0.9540 0.7128 0.030 Uiso 1 1 calc R . .
C8 C 0.7489(4) 0.9037(3) 0.6816(4) 0.0213(9) Uani 1 1 d . . .
C9 C 0.7828(4) 0.8356(3) 0.6337(4) 0.0259(10) Uani 1 1 d . . .
H9 H 0.8559 0.8309 0.6351 0.031 Uiso 1 1 calc R . .
C10 C 0.7088(4) 0.7747(3) 0.5838(4) 0.0279(11) Uani 1 1 d . . .
H10 H 0.7323 0.7282 0.5508 0.033 Uiso 1 1 calc R . .
C11 C 0.7695(4) 0.7756(3) 0.9181(4) 0.0299(11) Uani 1 1 d . . .
H11 H 0.7962 0.8242 0.8918 0.036 Uiso 1 1 calc R . .
C12 C 0.6620(4) 0.7722(3) 0.9093(4) 0.0295(11) Uani 1 1 d . . .
H12 H 0.6162 0.8181 0.8781 0.035 Uiso 1 1 calc R . .
C13 C 0.6202(4) 0.7022(3) 0.9457(4) 0.0285(11) Uani 1 1 d . . .
C14 C 0.6925(4) 0.6373(3) 0.9898(4) 0.0305(11) Uani 1 1 d . . .
H14 H 0.6674 0.5870 1.0139 0.037 Uiso 1 1 calc R . .
C15 C 0.7995(4) 0.6458(3) 0.9983(4) 0.0294(11) Uani 1 1 d . . .
H15 H 0.8477 0.6018 1.0313 0.035 Uiso 1 1 calc R . .
C16 C 0.5045(4) 0.6967(4) 0.9435(4) 0.0337(12) Uani 1 1 d . . .
H16A H 0.4722 0.6441 0.9066 0.040 Uiso 1 1 calc R . .
H16B H 0.4642 0.7455 0.9037 0.040 Uiso 1 1 calc R . .
C17 C 1.0515(5) 0.6773(5) 0.5444(5) 0.0541(18) Uani 1 1 d . . .
H17A H 1.0995 0.7221 0.5317 0.065 Uiso 1 1 calc R . .
H17B H 1.0881 0.6222 0.5461 0.065 Uiso 1 1 calc R . .
C18 C 0.9547(4) 0.6549(4) 0.7875(4) 0.0328(11) Uani 1 1 d . . .
H18 H 0.9114 0.6172 0.8133 0.039 Uiso 1 1 calc R . .
C19 C 0.9702(4) 0.6376(4) 0.6912(4) 0.0362(12) Uani 1 1 d . . .
H19 H 0.9389 0.5886 0.6523 0.043 Uiso 1 1 calc R . .
C20 C 1.0324(4) 0.6926(4) 0.6508(4) 0.0362(12) Uani 1 1 d . . .
C21 C 1.0764(5) 0.7622(4) 0.7125(5) 0.0445(15) Uani 1 1 d . . .
H21 H 1.1195 0.8010 0.6884 0.053 Uiso 1 1 calc R . .
C22 C 1.0579(4) 0.7757(4) 0.8096(4) 0.0361(12) Uani 1 1 d . . .
H22 H 1.0887 0.8239 0.8506 0.043 Uiso 1 1 calc R . .
Cu1 Cu 0.5000 0.68774(5) 0.5000 0.0240(2) Uani 1 2 d S . .
Cu2 Cu 1.0000 0.72969(5) 1.0000 0.0234(2) Uani 1 2 d S . .
N1 N 0.5993(3) 0.5970(2) 0.5840(3) 0.0243(9) Uani 1 1 d . . .
N2 N 0.6042(3) 0.7790(2) 0.5801(3) 0.0241(9) Uani 1 1 d . . .
N3 N 0.8388(3) 0.7136(3) 0.9621(3) 0.0255(9) Uani 1 1 d . . .
N4 N 0.9975(3) 0.7220(3) 0.8466(3) 0.0260(8) Uani 1 1 d . . .
O1 O 0.9420(3) 0.4425(3) 0.7914(4) 0.0479(11) Uani 1 1 d . . .
O2 O 0.8317(3) 0.3326(2) 0.6872(4) 0.0445(10) Uani 1 1 d . . .
O3 O 0.8059(4) 0.3742(3) 0.8538(4) 0.0497(11) Uani 1 1 d . . .
O4 O 0.9399(3) 0.9681(2) 0.7197(3) 0.0380(9) Uani 1 1 d . . .
O5 O 0.8520(3) 0.9724(2) 0.8581(3) 0.0313(8) Uani 1 1 d . . .
O6 O 0.7892(3) 1.0633(2) 0.7032(3) 0.0373(9) Uani 1 1 d . . .
O7 O 1.0000 0.8724(3) 1.0000 0.0360(12) Uani 1 2 d S . .
H7A H 1.0501 0.8931 1.0665 0.054 Uiso 0.50 1 calc PR . .
H7B H 0.9273 0.8931 0.9934 0.054 Uiso 0.50 1 calc PR . .
H7C H 1.0226 0.8931 0.9401 0.054 Uiso 0.00 1 calc PR . .
O8 O 1.0000 0.5267(4) 1.0000 0.0414(13) Uani 1 2 d S . .
O9 O 0.4096(3) 0.6869(2) 0.6367(3) 0.0320(7) Uani 1 1 d . . .
S1 S 0.83987(10) 0.39889(7) 0.76430(11) 0.0296(3) Uani 1 1 d . . .
S2 S 0.84169(10) 0.98435(7) 0.74648(10) 0.0267(3) Uani 1 1 d . . .

loop_
_atom_site_aniso_label
_atom_site_aniso_U_11
_atom_site_aniso_U_22
_atom_site_aniso_U_33
_atom_site_aniso_U_23
_atom_site_aniso_U_13
_atom_site_aniso_U_12
C1 0.049(3) 0.027(2) 0.022(3) -0.002(2) 0.010(2) 0.010(2)
C2 0.046(3) 0.033(3) 0.026(3) 0.001(2) 0.015(2) 0.016(2)
C3 0.026(2) 0.017(2) 0.026(3) -0.0022(19) 0.0054(19) 0.0032(18)
C4 0.029(2) 0.029(3) 0.022(3) -0.002(2) 0.004(2) 0.007(2)
C5 0.032(3) 0.028(2) 0.024(3) -0.009(2) 0.008(2) 0.004(2)
C6 0.028(2) 0.022(2) 0.029(3) -0.003(2) 0.008(2) -0.0010(18)
C7 0.026(2) 0.021(2) 0.027(3) -0.003(2) 0.0078(19) -0.0007(18)
C8 0.024(2) 0.022(2) 0.016(2) 0.0032(19) 0.0039(18) -0.0037(18)
C9 0.023(2) 0.027(2) 0.028(3) 0.000(2) 0.008(2) -0.0009(18)
C10 0.026(2) 0.023(2) 0.033(3) 0.000(2) 0.006(2) 0.0041(18)
C11 0.028(2) 0.036(3) 0.027(3) 0.009(2) 0.010(2) -0.002(2)
C12 0.025(2) 0.036(3) 0.027(3) 0.008(2) 0.0073(19) 0.003(2)
C13 0.024(2) 0.040(3) 0.024(3) 0.002(2) 0.0098(18) 0.0032(19)
C14 0.025(2) 0.036(3) 0.034(3) 0.007(2) 0.015(2) -0.002(2)
C15 0.028(2) 0.032(3) 0.029(3) 0.003(2) 0.009(2) 0.002(2)
C16 0.018(2) 0.058(4) 0.028(3) 0.011(2) 0.0105(18) 0.003(2)
C17 0.043(3) 0.095(6) 0.029(3) -0.009(4) 0.018(3) 0.006(4)
C18 0.034(3) 0.037(3) 0.031(3) 0.004(2) 0.014(2) -0.002(2)
C19 0.043(3) 0.040(3) 0.029(3) -0.008(2) 0.015(2) 0.000(2)
C20 0.030(2) 0.060(3) 0.019(2) -0.005(3) 0.0076(19) -0.003(3)
C21 0.040(3) 0.064(4) 0.032(3) 0.002(3) 0.016(2) -0.017(3)
C22 0.035(3) 0.045(3) 0.028(3) 0.002(2) 0.008(2) -0.011(2)
Cu1 0.0223(4) 0.0163(3) 0.0285(5) 0.000 0.0002(3) 0.000
Cu2 0.0185(4) 0.0355(4) 0.0173(4) 0.000 0.0071(3) 0.000
N1 0.023(2) 0.022(2) 0.027(2) -0.0029(17) 0.0047(17) 0.0009(15)
N2 0.025(2) 0.021(2) 0.025(2) 0.0021(17) 0.0064(16) 0.0002(16)
N3 0.0221(18) 0.035(2) 0.022(2) 0.0025(17) 0.0101(15) 0.0017(15)
N4 0.0262(18) 0.033(2) 0.0196(19) 0.0002(19) 0.0088(15) -0.0066(17)
O1 0.0238(18) 0.042(2) 0.071(3) 0.000(2) 0.0035(18) 0.0035(16)
O2 0.049(2) 0.028(2) 0.052(3) -0.0085(18) 0.0082(19) 0.0180(16)
O3 0.056(3) 0.052(3) 0.046(3) 0.027(2) 0.024(2) 0.021(2)
O4 0.0294(19) 0.046(2) 0.038(2) -0.0034(18) 0.0097(16) -0.0108(16)
O5 0.0380(19) 0.0313(19) 0.0204(19) -0.0006(15) 0.0024(15) -0.0054(15)
O6 0.040(2) 0.0226(18) 0.043(2) 0.0090(16) 0.0021(17) -0.0028(15)
O7 0.041(3) 0.025(3) 0.038(3) 0.000 0.006(2) 0.000
O8 0.038(3) 0.043(3) 0.042(3) 0.000 0.011(2) 0.000
O9 0.0384(18) 0.0232(15) 0.040(2) 0.0031(17) 0.0194(15) 0.0046(16)
S1 0.0285(6) 0.0241(6) 0.0349(8) 0.0024(5) 0.0075(5) 0.0074(5)
S2 0.0282(6) 0.0234(6) 0.0249(7) 0.0020(5) 0.0027(5) -0.0074(5)

loop_
_geom_bond_atom_site_label_1
_geom_bond_atom_site_label_2
_geom_bond_distance
_geom_bond_site_symmetry_2
_geom_bond_publ_flag
C1 N1 1.345(6) . ?
C1 C2 1.387(7) . ?
C2 C3 1.385(7) . ?
C3 C4 1.385(7) . ?
C3 S1 1.782(5) . ?
C4 C5 1.377(7) . ?
C5 N1 1.343(7) . ?
C6 N2 1.345(6) . ?
C6 C7 1.388(7) . ?
C7 C8 1.383(7) . ?
C8 C9 1.385(7) . ?
C8 S2 1.787(5) . ?
C9 C10 1.380(7) . ?
C10 N2 1.350(6) . ?
C11 N3 1.339(6) . ?
C11 C12 1.371(7) . ?
C12 C13 1.380(7) . ?
C13 C14 1.395(7) . ?
C13 C16 1.500(6) . ?
C14 C15 1.371(7) . ?
C15 N3 1.335(6) . ?
C16 C16 1.534(10) 2_657 ?
C17 C17 1.494(12) 2_756 ?
C17 C20 1.519(7) . ?
C18 N4 1.335(7) . ?
C18 C19 1.376(7) . ?
C19 C20 1.398(8) . ?
C20 C21 1.385(8) . ?
C21 C22 1.391(8) . ?
C22 N4 1.344(6) . ?
Cu1 N1 2.024(4) 2_656 ?
Cu1 N1 2.024(4) . ?
Cu1 N2 2.044(4) . ?
Cu1 N2 2.044(4) 2_656 ?
Cu1 O9 2.436(3) 2_656 ?
Cu1 O9 2.436(3) . ?
Cu2 N4 2.022(4) 2_757 ?
Cu2 N4 2.022(4) . ?
Cu2 N3 2.023(4) 2_757 ?
Cu2 N3 2.023(4) . ?
Cu2 O7 2.252(5) . ?
O1 S1 1.444(4) . ?
O2 S1 1.443(4) . ?
O3 S1 1.436(4) . ?
O4 S2 1.449(4) . ?
O5 S2 1.453(4) . ?
O6 S2 1.454(4) . ?
